data_7242725
loop_
_publ_author_name
'Tao, Yufang'
'Jiang, Yansong'
'Huang, Yating'
'Liu, Junning'
'Zhang, Ping'
'Chen, Xiaodong'
'Fan, Yong'
'Wang, Li'
'Xu, Jianing'

_publ_section_title
;
 Carbon dots@metal--organic frameworks as dual-functional fluorescent
 sensors for Fe3+ ions and nitro explosives
;
_journal_issue 22
_journal_name_full CrystEngComm
_journal_page_first 4038
_journal_page_last 4049
_journal_paper_doi 10.1039/D1CE00392E
_journal_volume 23
_journal_year 2021
_chemical_formula_sum 'C14 H6 Cd N O6'
_chemical_formula_weight 396.60
_space_group_crystal_system monoclinic
_space_group_IT_number 14
_space_group_name_Hall '-P 2ybc'
_space_group_name_H-M_alt 'P 1 21/c 1'
_atom_sites_solution_hydrogens geom
_audit_creation_method SHELXL-2014
_audit_update_record
;
2019-01-18 deposited with the CCDC.	2021-03-31 downloaded from the CCDC.
;
_cell_angle_alpha 90
_cell_angle_beta 102.12(3)
_cell_angle_gamma 90
_cell_formula_units_Z 4
_cell_length_a 12.501(3)
_cell_length_b 7.2941(15)
_cell_length_c 15.655(3)
_cell_measurement_reflns_used 7208
_cell_measurement_temperature 293(2)
_cell_measurement_theta_max 25.00
_cell_measurement_theta_min 3.09
_cell_volume 1395.7(5)
_computing_structure_refinement 'SHELXL-2014 (Sheldrick, 2014)'
_diffrn_ambient_temperature 293(2)
_diffrn_measured_fraction_theta_full 0.895
_diffrn_measured_fraction_theta_max 0.920
_diffrn_measurement_device_type Bruker
_diffrn_radiation_type MoK\a
_diffrn_radiation_wavelength 0.71073
_diffrn_reflns_av_R_equivalents 0.0266
_diffrn_reflns_av_unetI/netI 0.0247
_diffrn_reflns_Laue_measured_fraction_full 0.895
_diffrn_reflns_Laue_measured_fraction_max 0.920
_diffrn_reflns_limit_h_max 14
_diffrn_reflns_limit_h_min -14
_diffrn_reflns_limit_k_max 8
_diffrn_reflns_limit_k_min -8
_diffrn_reflns_limit_l_max 18
_diffrn_reflns_limit_l_min -18
_diffrn_reflns_number 7208
_diffrn_reflns_point_group_measured_fraction_full 0.895
_diffrn_reflns_point_group_measured_fraction_max 0.920
_diffrn_reflns_theta_full 25.242
_diffrn_reflns_theta_max 24.999
_diffrn_reflns_theta_min 3.094
_diffrn_source 'fine-focus sealed tube'
_exptl_absorpt_coefficient_mu 1.593
_exptl_crystal_colour yellow
_exptl_crystal_density_diffrn 1.888
_exptl_crystal_density_method 'not measured'
_exptl_crystal_description block
_exptl_crystal_F_000 772
_exptl_crystal_size_max 0.1
_exptl_crystal_size_mid 0.1
_exptl_crystal_size_min 0.1
_refine_diff_density_max 1.020
_refine_diff_density_min -0.477
_refine_diff_density_rms 0.099
_refine_ls_extinction_method none
_refine_ls_goodness_of_fit_ref 1.160
_refine_ls_hydrogen_treatment constr
_refine_ls_matrix_type full
_refine_ls_number_parameters 199
_refine_ls_number_reflns 2264
_refine_ls_number_restraints 0
_refine_ls_restrained_S_all 1.160
_refine_ls_R_factor_all 0.0292
_refine_ls_R_factor_gt 0.0262
_refine_ls_shift/su_max 0.028
_refine_ls_shift/su_mean 0.004
_refine_ls_structure_factor_coef Fsqd
_refine_ls_weighting_details 'w=1/[\s^2^(Fo^2^)+(0.0318P)^2^+4.1766P] where P=(Fo^2^+2Fc^2^)/3'
_refine_ls_weighting_scheme calc
_refine_ls_wR_factor_gt 0.0757
_refine_ls_wR_factor_ref 0.0777
_reflns_Friedel_coverage 0.000
_reflns_number_gt 2049
_reflns_number_total 2264
_reflns_threshold_expression 'I > 2\s(I)'
_cod_data_source_file d1ce00392e2.cif
_cod_data_source_block t
_cod_depositor_comments 'Adding full bibliography for 7242725--7242726.cif.'
_cod_original_cell_volume 1395.6(5)
_cod_original_sg_symbol_H-M 'P 21/c'
_cod_database_code 7242725
_shelx_space_group_comment
;
The symmetry employed for this shelxl refinement is uniquely defined
by the following loop, which should always be used as a source of
symmetry information in preference to the above space-group names.
They are only intended as comments.
;
_shelxl_version_number 2014-3

loop_
_space_group_symop_operation_xyz
'x, y, z'
'-x, y+1/2, -z+1/2'
'-x, -y, -z'
'x, -y-1/2, z-1/2'

loop_
_atom_site_label
_atom_site_type_symbol
_atom_site_fract_x
_atom_site_fract_y
_atom_site_fract_z
_atom_site_U_iso_or_equiv
_atom_site_adp_type
_atom_site_occupancy
_atom_site_site_symmetry_order
_atom_site_calc_flag
_atom_site_refinement_flags_posn
_atom_site_refinement_flags_adp
_atom_site_refinement_flags_occupancy
_atom_site_disorder_assembly
_atom_site_disorder_group
O4 O 0.0802(2) 0.3277(4) 0.2935(2) 0.0273(7) Uani 1 1 d . . . . .
O2 O 0.0831(3) 0.5610(5) -0.1328(2) 0.0390(9) Uani 1 1 d . . . . .
O1 O 0.0098(3) 0.8312(4) -0.1086(2) 0.0361(8) Uani 1 1 d . . . . .
N1 N 0.1412(3) 0.7930(5) 0.1556(2) 0.0223(8) Uani 1 1 d . . . . .
C1 C 0.0960(4) 0.7987(6) 0.0695(3) 0.0225(10) Uani 1 1 d . . . . .
H1 H 0.0493 0.8954 0.0486 0.027 Uiso 1 1 calc R U . . .
C12 C 0.0634(4) 0.6891(6) -0.0859(3) 0.0231(10) Uani 1 1 d . . . . .
C2 C 0.1156(4) 0.6687(6) 0.0108(3) 0.0214(9) Uani 1 1 d . . . . .
C3 C 0.1831(4) 0.5242(6) 0.0415(3) 0.0325(11) Uani 1 1 d . . . . .
H3 H 0.1966 0.4330 0.0036 0.039 Uiso 1 1 calc R U . . .
C5 C 0.2071(3) 0.6506(6) 0.1852(3) 0.0189(9) Uani 1 1 d . . . . .
O5 O 0.3925(4) 0.5157(6) 0.5996(2) 0.0559(12) Uani 1 1 d . . . . .
O6 O 0.4616(3) 0.7915(5) 0.5835(2) 0.0460(10) Uani 1 1 d . . . . .
C4 C 0.2310(4) 0.5157(6) 0.1299(3) 0.0296(11) Uani 1 1 d . . . . .
H4 H 0.2786 0.4206 0.1517 0.036 Uiso 1 1 calc R U . . .
C13 C 0.1810(3) 0.3313(6) 0.2965(2) 0.0191(9) Uani 1 1 d . . . . .
C6 C 0.2604(3) 0.6473(6) 0.2810(3) 0.0209(9) Uani 1 1 d . . . . .
C7 C 0.2475(3) 0.4967(5) 0.3328(3) 0.0192(9) Uani 1 1 d . . . . .
C11 C 0.3232(4) 0.7950(6) 0.3187(3) 0.0281(10) Uani 1 1 d . . . . .
H11 H 0.3324 0.8953 0.2843 0.034 Uiso 1 1 calc R U . . .
C8 C 0.2963(4) 0.4986(6) 0.4207(3) 0.0268(10) Uani 1 1 d . . . . .
H8 H 0.2883 0.3982 0.4554 0.032 Uiso 1 1 calc R U . . .
C9 C 0.3570(4) 0.6478(6) 0.4577(3) 0.0253(10) Uani 1 1 d . . . . .
C14 C 0.4066(4) 0.6430(7) 0.5543(3) 0.0317(11) Uani 1 1 d . . . . .
C10 C 0.3723(4) 0.7956(6) 0.4067(3) 0.0271(10) Uani 1 1 d . . . . .
H10 H 0.4150 0.8944 0.4311 0.032 Uiso 1 1 calc R U . . .
Cd1 Cd 0.06887(3) 0.02004(4) 0.23024(2) 0.01932(12) Uani 1 1 d . . . . .
O3 O 0.2288(3) 0.1973(4) 0.2714(2) 0.0325(8) Uani 1 1 d . . . . .

loop_
_atom_site_aniso_label
_atom_site_aniso_U_11
_atom_site_aniso_U_22
_atom_site_aniso_U_33
_atom_site_aniso_U_23
_atom_site_aniso_U_13
_atom_site_aniso_U_12
O4 0.0227(17) 0.0234(16) 0.0314(18) -0.0038(13) -0.0047(13) 0.0001(13)
O2 0.059(2) 0.040(2) 0.0131(16) -0.0062(14) -0.0032(15) 0.0194(18)
O1 0.060(2) 0.0249(17) 0.0195(17) 0.0026(14) -0.0002(16) 0.0145(17)
N1 0.030(2) 0.0215(19) 0.0141(18) 0.0017(14) 0.0020(15) 0.0036(16)
C1 0.027(2) 0.021(2) 0.015(2) 0.0017(17) -0.0065(17) 0.0078(19)
C12 0.028(2) 0.026(2) 0.014(2) 0.0008(18) 0.0019(18) 0.002(2)
C2 0.032(2) 0.023(2) 0.011(2) 0.0016(17) 0.0068(18) 0.0007(19)
C3 0.051(3) 0.025(2) 0.022(2) -0.0027(19) 0.009(2) 0.011(2)
C5 0.022(2) 0.020(2) 0.013(2) 0.0032(16) 0.0000(17) 0.0000(18)
O5 0.076(3) 0.058(3) 0.0215(19) 0.0106(18) -0.0173(19) -0.023(2)
O6 0.061(3) 0.042(2) 0.030(2) -0.0076(16) -0.0038(18) -0.0173(19)
C4 0.036(3) 0.029(3) 0.019(2) 0.0003(19) -0.0046(19) 0.013(2)
C13 0.024(2) 0.021(2) 0.0076(19) 0.0014(16) -0.0087(17) -0.0019(18)
C6 0.023(2) 0.019(2) 0.022(2) 0.0011(17) 0.0057(18) 0.0026(18)
C7 0.019(2) 0.019(2) 0.016(2) -0.0020(16) -0.0041(16) -0.0007(17)
C11 0.037(3) 0.018(2) 0.030(3) 0.0052(18) 0.007(2) -0.001(2)
C8 0.037(3) 0.024(2) 0.019(2) 0.0054(18) 0.004(2) -0.001(2)
C9 0.029(2) 0.024(2) 0.021(2) -0.0016(18) 0.0014(19) 0.001(2)
C14 0.037(3) 0.033(3) 0.022(2) 0.000(2) 0.000(2) -0.002(2)
C10 0.026(2) 0.027(2) 0.020(2) -0.0018(18) -0.0122(19) -0.006(2)
Cd1 0.02838(19) 0.01603(18) 0.01221(17) -0.00017(12) 0.00125(12) -0.00254(14)
O3 0.0305(18) 0.0215(17) 0.045(2) -0.0100(15) 0.0076(16) -0.0019(14)

loop_
_atom_type_symbol
_atom_type_description
_atom_type_scat_dispersion_real
_atom_type_scat_dispersion_imag
_atom_type_scat_source
C C 0.0033 0.0016 'International Tables Vol C Tables 4.2.6.8 and 6.1.1.4'
H H 0.0000 0.0000 'International Tables Vol C Tables 4.2.6.8 and 6.1.1.4'
N N 0.0061 0.0033 'International Tables Vol C Tables 4.2.6.8 and 6.1.1.4'
O O 0.0106 0.0060 'International Tables Vol C Tables 4.2.6.8 and 6.1.1.4'
Cd Cd -0.8075 1.2024 'International Tables Vol C Tables 4.2.6.8 and 6.1.1.4'

loop_
_geom_angle_atom_site_label_1
_geom_angle_atom_site_label_2
_geom_angle_atom_site_label_3
_geom_angle
_geom_angle_site_symmetry_1
_geom_angle_site_symmetry_3
_geom_angle_publ_flag
C13 O4 Cd1 140.2(3) . 2 ?
C13 O4 Cd1 90.4(2) . . ?
Cd1 O4 Cd1 121.24(12) 2 . ?
C12 O2 Cd1 142.5(3) . 4_565 ?
C12 O1 Cd1 139.7(3) . 3_565 ?
C5 N1 C1 117.8(4) . . ?
C5 N1 Cd1 130.8(3) . 1_565 ?
C1 N1 Cd1 110.9(3) . 1_565 ?
N1 C1 C2 123.3(4) . . ?
O2 C12 O1 128.1(4) . . ?
O2 C12 C2 114.6(4) . . ?
O1 C12 C2 117.3(4) . . ?
C3 C2 C1 118.5(4) . . ?
C3 C2 C12 121.8(4) . . ?
C1 C2 C12 119.7(4) . . ?
C2 C3 C4 119.2(4) . . ?
N1 C5 C4 122.0(4) . . ?
N1 C5 C6 117.7(4) . . ?
C4 C5 C6 120.2(4) . . ?
C5 C4 C3 119.1(4) . . ?
O3 C13 O4 121.0(4) . . ?
O3 C13 C7 118.8(4) . . ?
O4 C13 C7 120.2(4) . . ?
C11 C6 C7 119.2(4) . . ?
C11 C6 C5 120.2(4) . . ?
C7 C6 C5 120.7(4) . . ?
C8 C7 C6 119.3(4) . . ?
C8 C7 C13 118.5(4) . . ?
C6 C7 C13 122.2(4) . . ?
C10 C11 C6 121.2(4) . . ?
C9 C8 C7 120.9(4) . . ?
C10 C9 C8 120.3(4) . . ?
C10 C9 C14 121.4(4) . . ?
C8 C9 C14 118.3(4) . . ?
O5 C14 O6 124.3(4) . . ?
O5 C14 C9 121.8(4) . . ?
O6 C14 C9 113.8(4) . . ?
C9 C10 C11 119.1(4) . . ?
O2 Cd1 O1 153.48(14) 4_566 3_565 ?
O2 Cd1 O4 83.71(12) 4_566 2_545 ?
O1 Cd1 O4 87.80(12) 3_565 2_545 ?
O2 Cd1 N1 109.87(13) 4_566 1_545 ?
O1 Cd1 N1 93.80(12) 3_565 1_545 ?
O4 Cd1 N1 82.60(12) 2_545 1_545 ?
O2 Cd1 O3 89.45(13) 4_566 . ?
O1 Cd1 O3 99.40(13) 3_565 . ?
O4 Cd1 O3 172.76(11) 2_545 . ?
N1 Cd1 O3 97.56(12) 1_545 . ?
O2 Cd1 O4 82.26(12) 4_566 . ?
O1 Cd1 O4 82.94(11) 3_565 . ?
O4 Cd1 O4 126.98(6) 2_545 . ?
N1 Cd1 O4 149.85(12) 1_545 . ?
O3 Cd1 O4 53.95(10) . . ?
C13 O3 Cd1 94.7(3) . . ?

loop_
_geom_bond_atom_site_label_1
_geom_bond_atom_site_label_2
_geom_bond_distance
_geom_bond_site_symmetry_2
_geom_bond_publ_flag
O4 C13 1.252(5) . ?
O4 Cd1 2.299(3) 2 ?
O4 Cd1 2.445(3) . ?
O2 C12 1.245(5) . ?
O2 Cd1 2.194(3) 4_565 ?
O1 C12 1.245(5) . ?
O1 Cd1 2.232(3) 3_565 ?
N1 C5 1.346(5) . ?
N1 C1 1.349(5) . ?
N1 Cd1 2.317(4) 1_565 ?
C1 C2 1.378(6) . ?
C12 C2 1.524(6) . ?
C2 C3 1.373(6) . ?
C3 C4 1.390(6) . ?
C5 C4 1.384(6) . ?
C5 C6 1.507(6) . ?
O5 C14 1.203(6) . ?
O6 C14 1.312(6) . ?
C13 O3 1.251(5) . ?
C13 C7 1.507(6) . ?
C6 C11 1.390(6) . ?
C6 C7 1.394(6) . ?
C7 C8 1.385(6) . ?
C11 C10 1.385(6) . ?
C8 C9 1.382(6) . ?
C9 C10 1.378(6) . ?
C9 C14 1.510(6) . ?
Cd1 O2 2.194(3) 4_566 ?
Cd1 O1 2.232(3) 3_565 ?
Cd1 O4 2.299(3) 2_545 ?
Cd1 N1 2.317(4) 1_545 ?
Cd1 O3 2.354(3) . ?
